data_7044260
loop_
_publ_author_name
'Liu, Zhi-Qiang'
'Zhao, Yue'
'Zhang, Xiu-Du'
'Kang, Yan-Shang'
'Lu, Qingyi'
'Azam, Mohammad'
'Al-Resayes, Saud I'
'Sun, Wei-Yin'

_publ_section_title
;
 Metal-organic frameworks with 1,4-di(1H-imidazol-4-yl)benzene and varied
 carboxylate ligands for selectively sensing Fe(III) Ion and ketone
 molecules
;
_journal_name_full 'Dalton Trans.'
_journal_paper_doi 10.1039/C7DT02981K
_journal_year 2017
_chemical_formula_sum 'C27 H18 N4 O5 Zn'
_chemical_formula_weight 543.82
_space_group_crystal_system orthorhombic
_space_group_IT_number 52
_space_group_name_Hall '-P 2a 2bc'
_space_group_name_H-M_alt 'P n n a'
_symmetry_space_group_name_Hall '-P 2a 2bc'
_symmetry_space_group_name_H-M 'P n n a'
_atom_sites_solution_hydrogens geom
_audit_creation_method SHELXL-2014/7
_audit_update_record
;
2017-09-13 deposited with the CCDC.
2017-09-18 downloaded from the CCDC.
;
_cell_angle_alpha 90
_cell_angle_beta 90
_cell_angle_gamma 90
_cell_formula_units_Z 4
_cell_length_a 11.0779(11)
_cell_length_b 22.030(2)
_cell_length_c 11.4217(10)
_cell_measurement_reflns_used 3389
_cell_measurement_temperature 293(2)
_cell_measurement_theta_max 27.2841
_cell_measurement_theta_min 2.5613
_cell_volume 2787.4(4)
_computing_cell_refinement 'Bruker SMART'
_computing_data_collection 'Bruker SMART'
_computing_data_reduction 'Bruker SAINT'
_computing_molecular_graphics 'Bruker SHELXTL'
_computing_publication_material 'Bruker SHELXTL'
_computing_structure_refinement 'SHELXL-2014/7 (Sheldrick, 2014)'
_computing_structure_solution 'SHELXS-2014/7 (Sheldrick, 2014)'
_diffrn_ambient_temperature 293(2)
_diffrn_measured_fraction_theta_full 0.998
_diffrn_measured_fraction_theta_max 0.996
_diffrn_measurement_device_type 'Bruker APEX-II CCD'
_diffrn_measurement_method '\f and \w scans'
_diffrn_radiation_type MoK\a
_diffrn_radiation_wavelength 0.71073
_diffrn_reflns_av_R_equivalents 0.1133
_diffrn_reflns_av_unetI/netI 0.1032
_diffrn_reflns_Laue_measured_fraction_full 0.998
_diffrn_reflns_Laue_measured_fraction_max 0.996
_diffrn_reflns_limit_h_max 14
_diffrn_reflns_limit_h_min -14
_diffrn_reflns_limit_k_max 21
_diffrn_reflns_limit_k_min -28
_diffrn_reflns_limit_l_max 14
_diffrn_reflns_limit_l_min -14
_diffrn_reflns_number 15068
_diffrn_reflns_point_group_measured_fraction_full 0.998
_diffrn_reflns_point_group_measured_fraction_max 0.996
_diffrn_reflns_theta_full 25.242
_diffrn_reflns_theta_max 27.544
_diffrn_reflns_theta_min 2.008
_diffrn_source 'fine-focus sealed tube'
_exptl_absorpt_coefficient_mu 0.922
_exptl_absorpt_correction_T_max 0.7456
_exptl_absorpt_correction_T_min 0.4367
_exptl_absorpt_correction_type multi-scan
_exptl_absorpt_process_details SADABS
_exptl_crystal_colour colorless
_exptl_crystal_density_diffrn 1.296
_exptl_crystal_description block
_exptl_crystal_F_000 1112
_exptl_crystal_size_max 0.240
_exptl_crystal_size_mid 0.180
_exptl_crystal_size_min 0.140
_refine_diff_density_max 0.959
_refine_diff_density_min -0.828
_refine_diff_density_rms 0.092
_refine_ls_extinction_method none
_refine_ls_goodness_of_fit_ref 0.920
_refine_ls_hydrogen_treatment constr
_refine_ls_matrix_type full
_refine_ls_number_parameters 169
_refine_ls_number_reflns 3211
_refine_ls_number_restraints 0
_refine_ls_restrained_S_all 0.920
_refine_ls_R_factor_all 0.1042
_refine_ls_R_factor_gt 0.0655
_refine_ls_shift/su_max 0.021
_refine_ls_shift/su_mean 0.003
_refine_ls_structure_factor_coef Fsqd
_refine_ls_weighting_details 'w=1/[\s^2^(Fo^2^)+(0.0915P)^2^+5.6379P] where P=(Fo^2^+2Fc^2^)/3'
_refine_ls_weighting_scheme calc
_refine_ls_wR_factor_gt 0.1655
_refine_ls_wR_factor_ref 0.1872
_reflns_Friedel_coverage 0.000
_reflns_number_gt 2136
_reflns_number_total 3211
_reflns_threshold_expression 'I > 2\s(I)'
_cod_data_source_file c7dt02981k2.cif
_cod_data_source_block 1
_cod_database_code 7044260
_shelx_shelxl_version_number 2014/7
_shelx_space_group_comment
;
The symmetry employed for this shelxl refinement is uniquely defined
by the following loop, which should always be used as a source of
symmetry information in preference to the above space-group names.
They are only intended as comments.
;
_shelx_estimated_absorpt_t_min 0.809
_shelx_estimated_absorpt_t_max 0.882

loop_
_space_group_symop_operation_xyz
'x, y, z'
'-x+1/2, -y, z'
'x, -y+1/2, -z+1/2'
'-x+1/2, y+1/2, -z+1/2'
'-x, -y, -z'
'x-1/2, y, -z'
'-x, y-1/2, z-1/2'
'x-1/2, -y-1/2, z-1/2'

loop_
_atom_site_label
_atom_site_type_symbol
_atom_site_fract_x
_atom_site_fract_y
_atom_site_fract_z
_atom_site_U_iso_or_equiv
_atom_site_adp_type
_atom_site_occupancy
_atom_site_site_symmetry_order
_atom_site_calc_flag
_atom_site_refinement_flags_posn
_atom_site_refinement_flags_adp
_atom_site_refinement_flags_occupancy
Zn1 Zn 0.21522(6) 0.2500 0.2500 0.0271(2) Uani 1 2 d S T P
N1 N 0.3195(3) 0.30175(16) 0.1468(3) 0.0333(8) Uani 1 1 d . . .
N2 N 0.4290(4) 0.33052(17) -0.0039(3) 0.0421(10) Uani 1 1 d . . .
H2 H 0.4693 0.3285 -0.0681 0.051 Uiso 1 1 calc R U .
O1 O 0.1514(3) 0.19120(13) 0.1256(2) 0.0333(7) Uani 1 1 d . . .
O2 O 0.0421(3) 0.18382(14) 0.2861(2) 0.0367(7) Uani 1 1 d . . .
O3 O -0.2500 0.0000 -0.1659(4) 0.0567(16) Uani 1 2 d S T P
C1 C 0.3415(4) 0.3633(2) 0.1546(3) 0.0327(10) Uani 1 1 d . . .
H1 H 0.3139 0.3883 0.2146 0.039 Uiso 1 1 calc R U .
C2 C 0.3741(5) 0.2843(2) 0.0497(4) 0.0465(13) Uani 1 1 d . . .
H2A H 0.3744 0.2446 0.0220 0.056 Uiso 1 1 calc R U .
C3 C 0.4096(4) 0.3824(2) 0.0619(3) 0.0325(10) Uani 1 1 d . . .
C4 C 0.4574(4) 0.4420(2) 0.0294(3) 0.0311(9) Uani 1 1 d . . .
C5 C 0.4200(4) 0.4930(2) 0.0904(4) 0.0407(11) Uani 1 1 d . . .
H5 H 0.3658 0.4887 0.1520 0.049 Uiso 1 1 calc R U .
C6 C 0.5387(5) 0.4504(2) -0.0614(4) 0.0425(11) Uani 1 1 d . . .
H6 H 0.5657 0.4169 -0.1035 0.051 Uiso 1 1 calc R U .
C7 C 0.0623(4) 0.16991(19) 0.1811(3) 0.0298(9) Uani 1 1 d . . .
C8 C -0.0202(4) 0.12626(19) 0.1193(3) 0.0288(9) Uani 1 1 d . . .
C9 C 0.0055(4) 0.1065(2) 0.0063(3) 0.0315(9) Uani 1 1 d . . .
H9 H 0.0739 0.1209 -0.0319 0.038 Uiso 1 1 calc R U .
C10 C -0.0692(4) 0.0657(2) -0.0494(3) 0.0308(9) Uani 1 1 d . . .
H10 H -0.0511 0.0528 -0.1248 0.037 Uiso 1 1 calc R U .
C11 C -0.1720(4) 0.0438(2) 0.0069(3) 0.0320(9) Uani 1 1 d . . .
C12 C -0.1998(4) 0.0657(2) 0.1178(4) 0.0384(11) Uani 1 1 d . . .
H12 H -0.2701 0.0528 0.1547 0.046 Uiso 1 1 calc R U .
C13 C -0.1250(4) 0.1061(2) 0.1735(3) 0.0366(11) Uani 1 1 d . . .
H13 H -0.1446 0.1200 0.2480 0.044 Uiso 1 1 calc R U .
C14 C -0.2500 0.0000 -0.0586(5) 0.0374(16) Uani 1 2 d S T P

loop_
_atom_site_aniso_label
_atom_site_aniso_U_11
_atom_site_aniso_U_22
_atom_site_aniso_U_33
_atom_site_aniso_U_23
_atom_site_aniso_U_13
_atom_site_aniso_U_12
Zn1 0.0347(4) 0.0229(4) 0.0236(3) 0.0017(3) 0.000 0.000
N1 0.046(2) 0.024(2) 0.0299(17) 0.0009(15) 0.0059(15) -0.0068(17)
N2 0.061(3) 0.030(2) 0.0355(18) -0.0052(17) 0.0212(17) -0.0096(19)
O1 0.0339(16) 0.0312(17) 0.0348(14) 0.0005(13) 0.0026(12) -0.0113(13)
O2 0.0457(18) 0.0322(19) 0.0322(13) 0.0008(13) 0.0024(13) -0.0049(15)
O3 0.046(3) 0.097(5) 0.027(2) 0.000 0.000 -0.035(3)
C1 0.039(2) 0.029(3) 0.0294(19) -0.0051(18) 0.0047(17) -0.008(2)
C2 0.078(4) 0.025(3) 0.037(2) -0.005(2) 0.020(2) -0.007(3)
C3 0.038(2) 0.027(3) 0.032(2) -0.0024(18) 0.0062(17) -0.0030(19)
C4 0.035(2) 0.026(2) 0.0324(19) -0.0027(18) 0.0103(16) -0.0059(18)
C5 0.044(2) 0.035(3) 0.043(2) 0.001(2) 0.022(2) -0.007(2)
C6 0.052(3) 0.029(3) 0.046(2) -0.007(2) 0.021(2) -0.003(2)
C7 0.032(2) 0.027(2) 0.0305(19) 0.0043(18) -0.0007(15) -0.0017(18)
C8 0.028(2) 0.028(2) 0.0312(19) 0.0044(18) 0.0004(15) -0.0043(17)
C9 0.0275(19) 0.032(3) 0.035(2) 0.0015(18) 0.0071(16) -0.0063(18)
C10 0.029(2) 0.038(3) 0.0253(17) -0.0007(18) 0.0013(15) 0.0013(19)
C11 0.0249(19) 0.041(3) 0.0305(19) 0.0033(19) -0.0035(16) -0.0086(19)
C12 0.029(2) 0.052(3) 0.034(2) -0.002(2) 0.0052(16) -0.014(2)
C13 0.034(2) 0.047(3) 0.0295(19) -0.006(2) 0.0076(16) -0.010(2)
C14 0.031(3) 0.053(5) 0.028(3) 0.000 0.000 -0.011(3)

loop_
_atom_type_symbol
_atom_type_description
_atom_type_scat_dispersion_real
_atom_type_scat_dispersion_imag
_atom_type_scat_source
C C 0.0033 0.0016 'International Tables Vol C Tables 4.2.6.8 and 6.1.1.4'
H H 0.0000 0.0000 'International Tables Vol C Tables 4.2.6.8 and 6.1.1.4'
N N 0.0061 0.0033 'International Tables Vol C Tables 4.2.6.8 and 6.1.1.4'
O O 0.0106 0.0060 'International Tables Vol C Tables 4.2.6.8 and 6.1.1.4'
Zn Zn 0.2839 1.4301 'International Tables Vol C Tables 4.2.6.8 and 6.1.1.4'

loop_
_geom_angle_atom_site_label_1
_geom_angle_atom_site_label_2
_geom_angle_atom_site_label_3
_geom_angle
_geom_angle_site_symmetry_1
_geom_angle_site_symmetry_3
N1 Zn1 N1 109.7(2) . 3
N1 Zn1 O1 104.30(13) . 3
N1 Zn1 O1 98.66(12) 3 3
N1 Zn1 O1 98.66(12) . .
N1 Zn1 O1 104.30(13) 3 .
O1 Zn1 O1 139.62(16) 3 .
N1 Zn1 O2 152.86(12) . .
N1 Zn1 O2 90.79(13) 3 .
O1 Zn1 O2 89.40(11) 3 .
O1 Zn1 O2 57.91(10) . .
N1 Zn1 O2 90.79(13) . 3
N1 Zn1 O2 152.86(12) 3 3
O1 Zn1 O2 57.91(10) 3 3
O1 Zn1 O2 89.40(11) . 3
O2 Zn1 O2 76.61(15) . 3
N1 Zn1 C7 99.75(14) . 3
N1 Zn1 C7 126.16(13) 3 3
O1 Zn1 C7 29.06(11) 3 3
O1 Zn1 C7 114.77(13) . 3
O2 Zn1 C7 80.83(12) . 3
O2 Zn1 C7 28.90(11) 3 3
C2 N1 C1 105.0(3) . .
C2 N1 Zn1 126.3(3) . .
C1 N1 Zn1 128.4(3) . .
C2 N2 C3 108.1(3) . .
C2 N2 H2 126.0 . .
C3 N2 H2 126.0 . .
C7 O1 Zn1 99.0(2) . .
C7 O2 Zn1 81.1(2) . .
C3 C1 N1 110.4(4) . .
C3 C1 H1 124.8 . .
N1 C1 H1 124.8 . .
N1 C2 N2 111.8(4) . .
N1 C2 H2A 124.1 . .
N2 C2 H2A 124.1 . .
C1 C3 N2 104.6(4) . .
C1 C3 C4 132.3(4) . .
N2 C3 C4 123.1(3) . .
C6 C4 C5 117.5(4) . .
C6 C4 C3 123.0(4) . .
C5 C4 C3 119.4(4) . .
C6 C5 C4 121.1(4) 5_665 .
C6 C5 H5 119.4 5_665 .
C4 C5 H5 119.4 . .
C5 C6 C4 121.3(4) 5_665 .
C5 C6 H6 119.3 5_665 .
C4 C6 H6 119.3 . .
O2 C7 O1 121.8(4) . .
O2 C7 C8 119.7(4) . .
O1 C7 C8 118.5(3) . .
C13 C8 C9 119.0(4) . .
C13 C8 C7 120.2(4) . .
C9 C8 C7 120.8(3) . .
C10 C9 C8 120.6(4) . .
C10 C9 H9 119.7 . .
C8 C9 H9 119.7 . .
C9 C10 C11 120.3(4) . .
C9 C10 H10 119.9 . .
C11 C10 H10 119.9 . .
C10 C11 C12 118.8(4) . .
C10 C11 C14 117.7(4) . .
C12 C11 C14 123.5(4) . .
C13 C12 C11 120.9(4) . .
C13 C12 H12 119.5 . .
C11 C12 H12 119.5 . .
C12 C13 C8 120.3(4) . .
C12 C13 H13 119.8 . .
C8 C13 H13 119.8 . .
O3 C14 C11 120.0(2) . 2_455
O3 C14 C11 120.0(2) . .
C11 C14 C11 119.9(5) 2_455 .

loop_
_geom_bond_atom_site_label_1
_geom_bond_atom_site_label_2
_geom_bond_distance
_geom_bond_site_symmetry_2
Zn1 N1 2.006(3) .
Zn1 N1 2.006(3) 3
Zn1 O1 2.048(3) 3
Zn1 O1 2.048(3) .
Zn1 O2 2.444(3) .
Zn1 O2 2.444(3) 3
Zn1 C7 2.569(4) 3
N1 C2 1.321(5) .
N1 C1 1.381(5) .
N2 C2 1.334(6) .
N2 C3 1.384(5) .
N2 H2 0.8600 .
O1 C7 1.263(5) .
O2 C7 1.257(5) .
O3 C14 1.225(7) .
C1 C3 1.366(5) .
C1 H1 0.9300 .
C2 H2A 0.9300 .
C3 C4 1.464(6) .
C4 C6 1.386(5) .
C4 C5 1.385(6) .
C5 C6 1.369(6) 5_665
C5 H5 0.9300 .
C6 C5 1.369(6) 5_665
C6 H6 0.9300 .
C7 C8 1.504(6) .
C8 C13 1.389(5) .
C8 C9 1.391(5) .
C9 C10 1.377(6) .
C9 H9 0.9300 .
C10 C11 1.394(5) .
C10 H10 0.9300 .
C11 C12 1.389(6) .
C11 C14 1.496(5) .
C12 C13 1.373(6) .
C12 H12 0.9300 .
C13 H13 0.9300 .
C14 C11 1.496(5) 2_455

loop_
_geom_hbond_atom_site_label_D
_geom_hbond_atom_site_label_H
_geom_hbond_atom_site_label_A
_geom_hbond_distance_DH
_geom_hbond_distance_HA
_geom_hbond_distance_DA
_geom_hbond_angle_DHA
_geom_hbond_site_symmetry_A
N2 H2 O2 0.86 1.87 2.725(4) 172.4 8_665
N2 H2 O2 0.86 1.87 2.725(4) 172.4 8_665
N2 H2 O2 0.86 1.87 2.725(4) 172.4 8_665
N2 H2 O2 0.86 1.87 2.725(4) 172.4 8_665
N2 H2 O2 0.86 1.87 2.725(4) 172.4 8_665
N2 H2 O2 0.86 1.87 2.725(4) 172.4 8_665
N2 H2 O2 0.86 1.87 2.725(4) 172.4 8_665
N2 H2 O2 0.86 1.87 2.725(4) 172.4 8_665
N2 H2 O2 0.86 1.87 2.725(4) 172.4 8_665
N2 H2 O2 0.86 1.87 2.725(4) 172.4 8_665
N2 H2 O2 0.86 1.87 2.725(4) 172.4 8_665
N2 H2 O2 0.86 1.87 2.725(4) 172.4 8_665
N2 H2 O2 0.86 1.87 2.725(4) 172.4 8_665
N2 H2 O2 0.86 1.87 2.725(4) 172.4 8_665
N2 H2 O2 0.86 1.87 2.725(4) 172.4 8_665
N2 H2 O2 0.86 1.87 2.725(4) 172.4 8_665
N2 H2 O2 0.86 1.87 2.725(4) 172.4 8_665
N2 H2 O2 0.86 1.87 2.725(4) 172.4 8_665
N2 H2 O2 0.86 1.87 2.725(4) 172.4 8_665
N2 H2 O2 0.86 1.87 2.725(4) 172.4 8_665
N2 H2 O2 0.86 1.87 2.725(4) 172.4 8_665
N2 H2 O2 0.86 1.87 2.725(4) 172.4 8_665
N2 H2 O2 0.86 1.87 2.725(4) 172.4 8_665
N2 H2 O2 0.86 1.87 2.725(4) 172.4 8_665
N2 H2 O2 0.86 1.87 2.725(4) 172.4 8_665
N2 H2 O2 0.86 1.87 2.725(4) 172.4 8_665
N2 H2 O2 0.86 1.87 2.725(4) 172.4 8_665
N2 H2 O2 0.86 1.87 2.725(4) 172.4 8_665
N2 H2 O2 0.86 1.87 2.725(4) 172.4 8_665
N2 H2 O2 0.86 1.87 2.725(4) 172.4 8_665

loop_
_geom_torsion_atom_site_label_1
_geom_torsion_atom_site_label_2
_geom_torsion_atom_site_label_3
_geom_torsion_atom_site_label_4
_geom_torsion
_geom_torsion_site_symmetry_4
C2 N1 C1 C3 -0.1(5) .
Zn1 N1 C1 C3 -174.9(3) .
C1 N1 C2 N2 0.1(6) .
Zn1 N1 C2 N2 175.0(3) .
C3 N2 C2 N1 0.0(6) .
N1 C1 C3 N2 0.1(5) .
N1 C1 C3 C4 -179.7(4) .
C2 N2 C3 C1 0.0(5) .
C2 N2 C3 C4 179.7(4) .
C1 C3 C4 C6 171.2(5) .
N2 C3 C4 C6 -8.5(7) .
C1 C3 C4 C5 -9.5(8) .
N2 C3 C4 C5 170.9(4) .
C6 C4 C5 C6 0.4(8) 5_665
C3 C4 C5 C6 -179.0(4) 5_665
C5 C4 C6 C5 -0.4(8) 5_665
C3 C4 C6 C5 179.0(5) 5_665
Zn1 O2 C7 O1 4.1(4) .
Zn1 O2 C7 C8 -176.6(4) .
Zn1 O1 C7 O2 -4.9(5) .
Zn1 O1 C7 C8 175.8(3) .
O2 C7 C8 C13 6.5(6) .
O1 C7 C8 C13 -174.2(4) .
O2 C7 C8 C9 -174.9(4) .
O1 C7 C8 C9 4.4(6) .
C13 C8 C9 C10 -2.4(7) .
C7 C8 C9 C10 178.9(4) .
C8 C9 C10 C11 0.1(7) .
C9 C10 C11 C12 2.6(7) .
C9 C10 C11 C14 179.6(4) .
C10 C11 C12 C13 -2.9(7) .
C14 C11 C12 C13 -179.7(4) .
C11 C12 C13 C8 0.6(8) .
C9 C8 C13 C12 2.1(7) .
C7 C8 C13 C12 -179.2(4) .
C10 C11 C14 O3 -25.3(4) .
C12 C11 C14 O3 151.6(4) .
C10 C11 C14 C11 154.7(4) 2_455
C12 C11 C14 C11 -28.4(4) 2_455
